data_1560005
loop_
_publ_author_name
'Normand, Adrien T.'
'Sosa Carrizo, E. Daiann'
'Magnoux, Corentin'
'Lobato, Esteban'
'Cattey, H\'el\`ene'
'Richard, Philippe'
'Brand\`es, St\'ephane'
'Devillers, Charles H.'
'Romieu, Anthony'
'Le Gendre, Pierre'
'Fleurat-Lessard, Paul'

_publ_section_title
;
 Reappraising Schmidpeter's bis(iminophosphoranyl)phosphides: coordination
 to transition metals and bonding analysis.
;
_journal_issue 1
_journal_name_full 'Chemical science'
_journal_page_first 253
_journal_page_last 269
_journal_paper_doi 10.1039/d0sc04736h
_journal_volume 12
_journal_year 2020
_chemical_formula_moiety 'C28 H47 Au Cl2 N3 P3 Ti, 0.5(C2 H4 Cl4)'
_chemical_formula_sum 'C29 H49 Au Cl4 N3 P3 Ti'
_chemical_formula_weight 919.29
_space_group_crystal_system orthorhombic
_space_group_IT_number 62
_space_group_name_Hall '-P 2ac 2n'
_space_group_name_H-M_alt 'P n m a'
_atom_sites_solution_hydrogens geom
_audit_creation_date 2020-01-27
_audit_creation_method
;
Olex2 1.2
(compiled 2018.05.29 svn.r3508 for OlexSys, GUI svn.r5506)
;
_audit_update_record
;
2020-02-19 deposited with the CCDC.	2020-10-26 downloaded from the CCDC.
;
_cell_angle_alpha 90
_cell_angle_beta 90
_cell_angle_gamma 90
_cell_formula_units_Z 4
_cell_length_a 14.2921(8)
_cell_length_b 13.7871(7)
_cell_length_c 18.9179(10)
_cell_measurement_reflns_used 9644
_cell_measurement_temperature 100
_cell_measurement_theta_max 27.564
_cell_measurement_theta_min 2.955
_cell_volume 3727.7(3)
_computing_cell_refinement 'SAINT V8.38A (Bruker, 2016)'
_computing_data_collection 'APEX3 (Bruker, 2015)'
_computing_data_reduction 'SAINT V8.38A (Bruker, 2016)'
_computing_molecular_graphics 'Olex2 (Dolomanov et al., 2009)'
_computing_publication_material 'Olex2 (Dolomanov et al., 2009)'
_computing_structure_refinement 'ShelXL (Sheldrick, 2015)'
_computing_structure_solution 'ShelXT (Sheldrick, 2015)'
_diffrn_ambient_temperature 100.0
_diffrn_detector CMOS
_diffrn_detector_area_resol_mean '1024 x 1024'
_diffrn_detector_type 'Photon 100'
_diffrn_measured_fraction_theta_full 0.997
_diffrn_measured_fraction_theta_max 0.995
_diffrn_measurement_device '\k-geometry diffractometer triump Mo'
_diffrn_measurement_device_type 'Bruker D8 VENTURE'
_diffrn_measurement_method '\f and \w scans''
_diffrn_radiation_collimation '0.6 mm'
_diffrn_radiation_monochromator 'TRIUMPH curved crystal'
_diffrn_radiation_probe x-ray
_diffrn_radiation_type MoK\a
_diffrn_radiation_wavelength 0.71073
_diffrn_reflns_av_R_equivalents 0.0268
_diffrn_reflns_av_unetI/netI 0.0114
_diffrn_reflns_Laue_measured_fraction_full 0.997
_diffrn_reflns_Laue_measured_fraction_max 0.995
_diffrn_reflns_limit_h_max 18
_diffrn_reflns_limit_h_min -18
_diffrn_reflns_limit_k_max 17
_diffrn_reflns_limit_k_min -17
_diffrn_reflns_limit_l_max 24
_diffrn_reflns_limit_l_min -24
_diffrn_reflns_number 65977
_diffrn_reflns_point_group_measured_fraction_full 0.997
_diffrn_reflns_point_group_measured_fraction_max 0.995
_diffrn_reflns_theta_full 25.242
_diffrn_reflns_theta_max 27.583
_diffrn_reflns_theta_min 2.850
_diffrn_source 'X-ray tube'
_diffrn_source_target Mo
_diffrn_source_type 'Siemens KFF Mo 2K-90C'
_exptl_absorpt_coefficient_mu 4.585
_exptl_absorpt_correction_T_max 0.2616
_exptl_absorpt_correction_T_min 0.2024
_exptl_absorpt_correction_type multi-scan
_exptl_absorpt_process_details
;
SADABS-2016/2 (Bruker,2016/2) was used for absorption correction.
wR2(int) was 0.0600 before and 0.0411 after correction.
The Ratio of minimum to maximum transmission is 0.7737.
The \l/2 correction factor is Not present.
;
_exptl_crystal_colour 'clear light orange'
_exptl_crystal_colour_lustre clear
_exptl_crystal_colour_modifier light
_exptl_crystal_colour_primary orange
_exptl_crystal_density_diffrn 1.638
_exptl_crystal_description prism
_exptl_crystal_F_000 1832
_exptl_crystal_recrystallization_method
'The material was recrystallised from a mixture of dichloromethane and pentane  by slow evaporation'
_exptl_crystal_size_max 0.4
_exptl_crystal_size_mid 0.33
_exptl_crystal_size_min 0.11
_refine_diff_density_max 1.214
_refine_diff_density_min -1.328
_refine_diff_density_rms 0.123
_refine_ls_extinction_method none
_refine_ls_goodness_of_fit_ref 1.235
_refine_ls_hydrogen_treatment constr
_refine_ls_matrix_type full
_refine_ls_number_parameters 224
_refine_ls_number_reflns 4478
_refine_ls_number_restraints 24
_refine_ls_restrained_S_all 1.259
_refine_ls_R_factor_all 0.0293
_refine_ls_R_factor_gt 0.0249
_refine_ls_shift/su_max 0.001
_refine_ls_shift/su_mean 0.000
_refine_ls_structure_factor_coef Fsqd
_refine_ls_weighting_details 'w=1/[\s^2^(Fo^2^)+(0.0055P)^2^+11.9888P] where P=(Fo^2^+2Fc^2^)/3'
_refine_ls_weighting_scheme calc
_refine_ls_wR_factor_gt 0.0497
_refine_ls_wR_factor_ref 0.0528
_reflns_Friedel_coverage 0.000
_reflns_number_gt 4161
_reflns_number_total 4478
_reflns_threshold_expression 'I > 2\s(I)'
_cod_data_source_file d0sc04736h2.cif
_cod_data_source_block 7b
_cod_depositor_comments 'Adding full bibliography for 1560000--1560012.cif.'
_cod_database_code 1560005
_shelx_shelxl_version_number 2018/3
_shelx_space_group_comment
;
The symmetry employed for this shelxl refinement is uniquely defined
by the following loop, which should always be used as a source of
symmetry information in preference to the above space-group names.
They are only intended as comments.
;
_shelx_estimated_absorpt_t_max 0.632
_shelx_estimated_absorpt_t_min 0.261
_olex2_refinement_description
;
1. Fixed Uiso
 At 1.2 times of:
  All C(H) groups, All C(H,H) groups
 At 1.5 times of:
  All C(H,H,H) groups
2. Restrained distances
 C2-C3 = C3-C4 = C4-C2
 2.44353 with sigma of 0.02
 C1-C2 = C1-C3 = C1-C4
 1.4936 with sigma of 0.02
3. Uiso/Uaniso restraints and constraints
Uanis(C2) \\sim Ueq, Uanis(C3) \\sim Ueq, Uanis(C4) \\sim Ueq: with sigma of
0.1 and sigma for terminal atoms of 0.01
4. Others
 Fixed Sof: C1(0.5) C2(0.5) H2A(0.5) H2B(0.5) H2C(0.5) C3(0.5) H3A(0.5)
 H3B(0.5) H3C(0.5) C4(0.5) H4A(0.5) H4B(0.5) H4C(0.5) H17A(0.5) H17B(0.5)
 Fixed U12: C1(0)
 Fixed U23: C1(0)
5.a Ternary CH refined with riding coordinates:
 C11(H11), C14(H14)
5.b Secondary CH2 refined with riding coordinates:
 C17(H17A,H17B)
5.c Aromatic/amide H refined with riding coordinates:
 C6(H6), C7(H7), C8(H8), C9(H9), C10(H10)
5.d Idealised Me refined as rotating group:
 C2(H2A,H2B,H2C), C3(H3A,H3B,H3C), C4(H4A,H4B,H4C), C12(H12A,H12B,H12C),
 C13(H13A,H13B,H13C), C15(H15A,H15B,H15C), C16(H16A,H16B,H16C)
;
_olex2_diffrn_ambient_temperature_device 'Oxford Cryosystems'
_olex2_submission_special_instructions 'No special instructions were received'

loop_
_space_group_symop_operation_xyz
'x, y, z'
'-x+1/2, -y, z+1/2'
'-x, y+1/2, -z'
'x+1/2, -y+1/2, -z+1/2'
'-x, -y, -z'
'x-1/2, y, -z-1/2'
'x, -y-1/2, z'
'-x-1/2, y-1/2, z-1/2'

loop_
_atom_site_label
_atom_site_type_symbol
_atom_site_fract_x
_atom_site_fract_y
_atom_site_fract_z
_atom_site_U_iso_or_equiv
_atom_site_adp_type
_atom_site_occupancy
_atom_site_site_symmetry_order
_atom_site_calc_flag
_atom_site_refinement_flags_posn
_atom_site_refinement_flags_adp
_atom_site_refinement_flags_occupancy
_atom_site_disorder_assembly
_atom_site_disorder_group
Au Au 0.45608(2) 0.750000 0.23527(2) 0.01529(5) Uani 1 2 d S T P A .
Ti Ti 0.37570(5) 0.750000 0.50431(3) 0.01264(13) Uani 1 2 d S T P A .
Cl1 Cl 0.53659(7) 0.750000 0.52191(6) 0.0275(2) Uani 1 2 d S T P . .
N2 N 0.3310(2) 0.750000 0.58657(18) 0.0183(7) Uani 1 2 d S T P . .
P2 P 0.41147(7) 0.750000 0.34899(5) 0.01295(18) Uani 1 2 d S T P . .
C1 C 0.3096(3) 0.7471(14) 0.6620(2) 0.0221(10) Uani 0.5 1 d D . . A -1
Cl2 Cl 0.51116(7) 0.750000 0.12140(5) 0.0211(2) Uani 1 2 d S T P . .
N1 N 0.31218(16) 0.63420(17) 0.45767(11) 0.0148(5) Uani 1 1 d . . . . .
P1 P 0.32489(5) 0.62298(5) 0.37206(3) 0.01279(13) Uani 1 1 d . . . . .
C2 C 0.2120(7) 0.7098(8) 0.6740(4) 0.077(3) Uani 0.5 1 d D U . A -1
H2A H 0.167000 0.752428 0.650280 0.115 Uiso 0.5 1 calc GR . . A -1
H2B H 0.198754 0.708625 0.724855 0.115 Uiso 0.5 1 calc GR . . A -1
H2C H 0.206566 0.644021 0.654822 0.115 Uiso 0.5 1 calc GR . . A -1
C3 C 0.3803(9) 0.6879(9) 0.6999(5) 0.081(3) Uani 0.5 1 d D U . A -1
H3A H 0.381595 0.622353 0.679777 0.121 Uiso 0.5 1 calc GR . . A -1
H3B H 0.363839 0.684240 0.750076 0.121 Uiso 0.5 1 calc GR . . A -1
H3C H 0.442076 0.717858 0.694739 0.121 Uiso 0.5 1 calc GR . . A -1
C4 C 0.3131(7) 0.8494(5) 0.6876(4) 0.0405(19) Uani 0.5 1 d D U . A -1
H4A H 0.377539 0.873474 0.684664 0.061 Uiso 0.5 1 calc GR . . A -1
H4B H 0.291779 0.852068 0.736769 0.061 Uiso 0.5 1 calc GR . . A -1
H4C H 0.272395 0.889882 0.658143 0.061 Uiso 0.5 1 calc GR . . A -1
C5 C 0.2561(2) 0.5673(2) 0.49733(14) 0.0216(6) Uani 1 1 d . . . . .
C6 C 0.2928(3) 0.4779(2) 0.51753(16) 0.0329(8) Uani 1 1 d . . . . .
H6 H 0.354189 0.459578 0.503667 0.039 Uiso 1 1 calc R . . . .
C7 C 0.2385(4) 0.4160(3) 0.5581(2) 0.0592(15) Uani 1 1 d . . . . .
H7 H 0.263475 0.355153 0.572337 0.071 Uiso 1 1 calc R . . . .
C8 C 0.1496(5) 0.4408(4) 0.5780(2) 0.074(2) Uani 1 1 d . . . . .
H8 H 0.113131 0.397430 0.605533 0.088 Uiso 1 1 calc R . . . .
C9 C 0.1139(3) 0.5279(5) 0.5581(2) 0.0643(16) Uani 1 1 d . . . . .
H9 H 0.052162 0.544915 0.572001 0.077 Uiso 1 1 calc R . . . .
C10 C 0.1663(2) 0.5929(3) 0.51743(19) 0.0383(9) Uani 1 1 d . . . . .
H10 H 0.140701 0.653699 0.503837 0.046 Uiso 1 1 calc R . . . .
C11 C 0.21211(19) 0.6102(2) 0.32690(15) 0.0192(6) Uani 1 1 d . . . . .
H11 H 0.171143 0.663087 0.345642 0.023 Uiso 1 1 calc R . . . .
C12 C 0.1627(2) 0.5149(3) 0.34440(18) 0.0322(8) Uani 1 1 d . . . . .
H12A H 0.202257 0.460289 0.329953 0.048 Uiso 1 1 calc GR . . . .
H12B H 0.102962 0.511819 0.319068 0.048 Uiso 1 1 calc GR . . . .
H12C H 0.151205 0.511341 0.395407 0.048 Uiso 1 1 calc GR . . . .
C13 C 0.2157(2) 0.6242(2) 0.24671(16) 0.0263(7) Uani 1 1 d . . . . .
H13A H 0.265085 0.670707 0.234857 0.039 Uiso 1 1 calc GR . . . .
H13B H 0.155302 0.648840 0.230035 0.039 Uiso 1 1 calc GR . . . .
H13C H 0.229001 0.561861 0.223882 0.039 Uiso 1 1 calc GR . . . .
C14 C 0.3984(2) 0.5175(2) 0.35248(15) 0.0191(6) Uani 1 1 d . . . . .
H14 H 0.366087 0.460489 0.374249 0.023 Uiso 1 1 calc R . . . .
C15 C 0.4109(2) 0.4926(2) 0.27423(16) 0.0265(7) Uani 1 1 d . . . . .
H15A H 0.350078 0.475719 0.253682 0.040 Uiso 1 1 calc GR . . . .
H15B H 0.453647 0.437390 0.269608 0.040 Uiso 1 1 calc GR . . . .
H15C H 0.436937 0.548722 0.249273 0.040 Uiso 1 1 calc GR . . . .
C16 C 0.4927(2) 0.5263(2) 0.39029(17) 0.0247(6) Uani 1 1 d . . . . .
H16A H 0.533203 0.570838 0.364020 0.037 Uiso 1 1 calc GR . . . .
H16B H 0.522347 0.462305 0.392872 0.037 Uiso 1 1 calc GR . . . .
H16C H 0.482774 0.551315 0.438197 0.037 Uiso 1 1 calc GR . . . .
Cl3 Cl 0.23280(10) 0.250000 0.39665(9) 0.0460(3) Uani 1 2 d S T P . .
Cl4 Cl 0.03094(13) 0.250000 0.38451(13) 0.1039(10) Uani 1 2 d S T P . .
C17 C 0.1253(5) 0.250000 0.4408(4) 0.066(2) Uani 1 2 d S T P . .
H17A H 0.121767 0.191998 0.471543 0.079 Uiso 0.5 1 calc R . . . .
H17B H 0.121767 0.308002 0.471543 0.079 Uiso 0.5 1 calc R . . . .

loop_
_atom_site_aniso_label
_atom_site_aniso_U_11
_atom_site_aniso_U_22
_atom_site_aniso_U_33
_atom_site_aniso_U_23
_atom_site_aniso_U_13
_atom_site_aniso_U_12
Au 0.01256(7) 0.02040(8) 0.01292(7) 0.000 0.00164(5) 0.000
Ti 0.0146(3) 0.0118(3) 0.0115(3) 0.000 -0.0017(2) 0.000
Cl1 0.0168(5) 0.0335(6) 0.0321(6) 0.000 -0.0085(4) 0.000
N2 0.0238(18) 0.0157(16) 0.0153(16) 0.000 -0.0012(14) 0.000
P2 0.0125(4) 0.0135(4) 0.0128(4) 0.000 0.0012(4) 0.000
C1 0.040(3) 0.017(3) 0.0096(17) 0.000 0.0008(17) 0.000
Cl2 0.0168(4) 0.0327(5) 0.0138(4) 0.000 0.0022(3) 0.000
N1 0.0177(11) 0.0158(11) 0.0108(10) -0.0007(9) 0.0014(8) -0.0021(9)
P1 0.0140(3) 0.0123(3) 0.0121(3) -0.0021(2) -0.0011(2) 0.0001(3)
C2 0.085(6) 0.114(8) 0.032(4) -0.007(4) 0.018(4) -0.063(5)
C3 0.111(7) 0.098(7) 0.032(4) 0.004(5) 0.004(5) 0.071(6)
C4 0.083(6) 0.023(3) 0.015(3) -0.004(3) 0.022(3) -0.006(4)
C5 0.0284(15) 0.0244(15) 0.0121(12) 0.0008(11) -0.0019(11) -0.0136(13)
C6 0.058(2) 0.0234(16) 0.0169(14) 0.0044(12) -0.0124(15) -0.0133(16)
C7 0.120(5) 0.033(2) 0.0242(18) 0.0108(16) -0.011(2) -0.043(3)
C8 0.118(5) 0.073(4) 0.029(2) 0.003(2) 0.013(3) -0.076(4)
C9 0.051(3) 0.103(4) 0.039(2) -0.010(3) 0.018(2) -0.050(3)
C10 0.0285(17) 0.056(2) 0.0303(18) -0.0028(17) 0.0083(14) -0.0187(17)
C11 0.0165(13) 0.0204(14) 0.0207(14) -0.0036(11) -0.0061(11) -0.0014(11)
C12 0.0290(17) 0.039(2) 0.0285(16) 0.0018(15) -0.0082(14) -0.0187(15)
C13 0.0314(16) 0.0240(14) 0.0236(15) 0.0007(13) -0.0135(13) -0.0036(13)
C14 0.0237(14) 0.0154(13) 0.0182(13) -0.0039(11) -0.0022(11) 0.0049(11)
C15 0.0330(17) 0.0246(15) 0.0219(14) -0.0087(12) -0.0025(13) 0.0102(14)
C16 0.0230(14) 0.0247(16) 0.0264(15) -0.0041(13) -0.0062(12) 0.0111(13)
Cl3 0.0360(7) 0.0440(8) 0.0580(9) 0.000 -0.0131(6) 0.000
Cl4 0.0329(9) 0.205(3) 0.0738(14) 0.000 -0.0089(9) 0.000
C17 0.047(4) 0.110(7) 0.041(3) 0.000 -0.007(3) 0.000

loop_
_atom_type_symbol
_atom_type_description
_atom_type_scat_dispersion_real
_atom_type_scat_dispersion_imag
_atom_type_scat_source
C C 0.0033 0.0016 'International Tables Vol C Tables 4.2.6.8 and 6.1.1.4'
H H 0.0000 0.0000 'International Tables Vol C Tables 4.2.6.8 and 6.1.1.4'
Au Au -2.0133 8.8022 'International Tables Vol C Tables 4.2.6.8 and 6.1.1.4'
Cl Cl 0.1484 0.1585 'International Tables Vol C Tables 4.2.6.8 and 6.1.1.4'
N N 0.0061 0.0033 'International Tables Vol C Tables 4.2.6.8 and 6.1.1.4'
P P 0.1023 0.0942 'International Tables Vol C Tables 4.2.6.8 and 6.1.1.4'
Ti Ti 0.2776 0.4457 'International Tables Vol C Tables 4.2.6.8 and 6.1.1.4'

loop_
_geom_angle_atom_site_label_1
_geom_angle_atom_site_label_2
_geom_angle_atom_site_label_3
_geom_angle
_geom_angle_site_symmetry_1
_geom_angle_site_symmetry_3
_geom_angle_publ_flag
P2 Au Cl2 176.43(4) . . ?
Cl1 Ti P2 88.37(4) . . ?
N2 Ti Cl1 104.08(13) . . ?
N2 Ti P2 167.55(13) . . ?
N2 Ti N1 103.38(10) . 7_575 ?
N2 Ti N1 103.38(10) . . ?
N1 Ti Cl1 120.20(7) 7_575 . ?
N1 Ti Cl1 120.20(7) . . ?
N1 Ti P2 69.50(6) . . ?
N1 Ti P2 69.50(6) 7_575 . ?
N1 Ti N1 103.18(13) . 7_575 ?
C1 N2 Ti 169.7(3) . . ?
Au P2 Ti 173.36(5) . . ?
P1 P2 Au 110.60(3) . . ?
P1 P2 Au 110.60(3) 7_575 . ?
P1 P2 Ti 72.94(3) 7_575 . ?
P1 P2 Ti 72.94(3) . . ?
P1 P2 P1 106.31(5) . 7_575 ?
N2 C1 C2 110.6(6) . . ?
N2 C1 C3 110.2(7) . . ?
N2 C1 C4 106.6(10) . . ?
C3 C1 C2 111.7(12) . . ?
C3 C1 C4 109.9(8) . . ?
C4 C1 C2 107.8(9) . . ?
P1 N1 Ti 116.94(13) . . ?
C5 N1 Ti 121.77(17) . . ?
C5 N1 P1 121.25(19) . . ?
N1 P1 P2 100.62(9) . . ?
N1 P1 C11 111.89(13) . . ?
N1 P1 C14 109.80(13) . . ?
C11 P1 P2 118.76(10) . . ?
C14 P1 P2 105.71(10) . . ?
C14 P1 C11 109.49(13) . . ?
C6 C5 N1 120.2(3) . . ?
C10 C5 N1 119.8(3) . . ?
C10 C5 C6 119.9(3) . . ?
C7 C6 C5 119.1(4) . . ?
C8 C7 C6 121.2(5) . . ?
C9 C8 C7 119.7(4) . . ?
C8 C9 C10 121.2(5) . . ?
C5 C10 C9 119.0(4) . . ?
C12 C11 P1 112.8(2) . . ?
C12 C11 C13 109.8(2) . . ?
C13 C11 P1 114.9(2) . . ?
C15 C14 P1 116.2(2) . . ?
C15 C14 C16 111.5(3) . . ?
C16 C14 P1 110.3(2) . . ?
Cl4 C17 Cl3 113.2(4) . . ?

loop_
_geom_bond_atom_site_label_1
_geom_bond_atom_site_label_2
_geom_bond_distance
_geom_bond_site_symmetry_2
_geom_bond_publ_flag
Au P2 2.2440(10) . ?
Au Cl2 2.2934(10) . ?
Ti Cl1 2.3234(12) . ?
Ti N2 1.682(3) . ?
Ti P2 2.9823(12) . ?
Ti N1 2.037(2) . ?
Ti N1 2.037(2) 7_575 ?
N2 C1 1.459(5) . ?
P2 P1 2.1884(9) 7_575 ?
P2 P1 2.1883(9) . ?
C1 C2 1.505(11) . ?
C1 C3 1.484(13) . ?
C1 C4 1.492(18) . ?
N1 P1 1.637(2) . ?
N1 C5 1.434(4) . ?
P1 C11 1.833(3) . ?
P1 C14 1.832(3) . ?
C5 C6 1.393(5) . ?
C5 C10 1.385(5) . ?
C6 C7 1.385(5) . ?
C7 C8 1.369(8) . ?
C8 C9 1.357(9) . ?
C9 C10 1.399(6) . ?
C11 C12 1.529(4) . ?
C11 C13 1.530(4) . ?
C14 C15 1.530(4) . ?
C14 C16 1.530(4) . ?
Cl3 C17 1.749(7) . ?
Cl4 C17 1.718(7) . ?
